data_4345063
loop_
_publ_author_name
'Lander, Laura'
'Rousse, Gwena\"elle'
'Batuk, Dmitry'
'Colin, Claire V.'
'Dalla Corte, Daniel Alves'
'Tarascon, Jean-Marie'

_publ_section_title
;
 Synthesis, Structure, and Electrochemical Properties of K-Based Sulfates
 K2M2(SO4)3 with M = Fe and Cu.
;
_journal_issue 4
_journal_name_full 'Inorganic chemistry'
_journal_page_first 2013
_journal_page_last 2021
_journal_paper_doi 10.1021/acs.inorgchem.6b02526
_journal_volume 56
_journal_year 2017
_chemical_formula_sum 'Cu3 K2 O13 S3'
_chemical_formula_weight 573.02
_chemical_name_systematic ' ?'
_space_group_IT_number 15
_symmetry_cell_setting monoclinic
_symmetry_space_group_name_Hall '-C 2yc'
_symmetry_space_group_name_H-M 'C 1 2/c 1'
_cell_angle_alpha 90.00000
_cell_angle_beta 110.63109
_cell_angle_gamma 90.00000
_cell_formula_units_Z 8
_cell_length_a 19.09059
_cell_length_b 9.52853
_cell_length_c 14.18650
_cell_measurement_temperature 293
_cell_volume 2415.101
_computing_structure_refinement FULLPROF
_diffrn_ambient_temperature 293
_diffrn_measurement_device_type synchrotron
_diffrn_radiation_type synchrotron
_diffrn_radiation_wavelength 0.41454
_diffrn_source synchrotron
_pd_instr_location ' ?'
_pd_meas_2theta_range_inc 0.001000
_pd_meas_2theta_range_max 49.99300
_pd_meas_2theta_range_min 0.50000
_pd_meas_number_of_points 49494
_pd_proc_2theta_range_inc 0.001000
_pd_proc_2theta_range_max 49.9950
_pd_proc_2theta_range_min 0.5020
_pd_proc_ls_pref_orient_corr ' ?'
_pd_proc_ls_prof_R_factor 6.1615
_pd_proc_ls_prof_wR_expected 3.3474
_pd_proc_ls_prof_wR_factor 8.2570
_pd_proc_wavelength 0.414536
_pd_spec_mounting ' ?'
_refine_ls_number_parameters 71
_refine_ls_number_reflns 10710
_refine_ls_number_restraints 0
_refine_ls_R_I_factor 2.4726
_cod_data_source_file ic6b02526_si_004.cif
_cod_data_source_block K2Cu3S3O13
_cod_depositor_comments
;
The following automatic conversions were performed:

'_symmetry_cell_setting' value 'Monoclinic' changed to 'monoclinic'
according to
/usr/data/users/saulius/crontab/automatic-downloads/rss-feeds/ACS/lib/dictionaries/cif_core.dic
dictionary named 'cif_core.dic' version 2.4.2 from 2011-04-26.

Automatic conversion script
Id: cif_fix_values 4268 2015-11-12 08:31:59Z antanas 

 Adding full bibliography for 4345063.cif.
;
_cod_original_cell_volume 2415.10083
_cod_original_formula_sum K2Cu3S3O13
_cod_database_code 4345063
_pd_proc_ls_prof_cr_factor 7.8778
_pd_proc_ls_prof_cwr_factor 10.6381
_pd_proc_ls_prof_cwr_expected 4.3127
_pd_proc_ls_prof_chi2 6.0847
_pd_proc_ls_prof_echi2 6.1231

loop_
_symmetry_equiv_pos_as_xyz
x,y,z
-x,y,-z+1/2
-x,-y,-z
x,-y,z+1/2
x+1/2,y+1/2,z
-x+1/2,y+1/2,-z+1/2
-x+1/2,-y+1/2,-z
x+1/2,-y+1/2,z+1/2

loop_
_atom_site_label
_atom_site_fract_x
_atom_site_fract_y
_atom_site_fract_z
_atom_site_U_iso_or_equiv
_atom_site_occupancy
_atom_site_adp_type
_atom_site_type_symbol
Cu1 0.48124(6) 0.01768(14) 0.34270(8) 0.00863(17) 1.00000 Uiso Cu
Cu2 0.48655(6) 0.47906(14) 0.14050(8) 0.00863(17) 1.00000 Uiso Cu
Cu3 0.42129(6) 0.74630(16) 0.20641(8) 0.00863(17) 1.00000 Uiso Cu
S1 0.50556(13) 0.7495(3) 0.49027(17) 0.0088(4) 1.00000 Uiso S
S2 0.64718(12) 0.0260(3) 0.36633(18) 0.0088(4) 1.00000 Uiso S
S3 0.35189(13) 0.4676(3) 0.21723(17) 0.0088(4) 1.00000 Uiso S
K1 0.32450(10) 0.7499(3) 0.43781(15) 0.0323(5) 1.00000 Uiso K
K2 0.19534(11) 0.7348(3) 0.12292(15) 0.0323(5) 1.00000 Uiso K
O1 0.50000 0.8870(9) 0.25000 0.0103(5) 1.00000 Uiso O
O2 0.4511(3) 0.8272(5) 0.4080(4) 0.0103(5) 1.00000 Uiso O
O3 0.5611(3) 0.6769(5) 0.4581(4) 0.0103(5) 1.00000 Uiso O
O4 0.4635(3) 0.6458(5) 0.5274(4) 0.0103(5) 1.00000 Uiso O
O5 0.5892(3) 0.0595(6) 0.4101(4) 0.0103(5) 1.00000 Uiso O
O6 0.4042(3) 0.4419(5) 0.3152(4) 0.0103(5) 1.00000 Uiso O
O7 0.3389(3) 0.6224(6) 0.2028(4) 0.0103(5) 1.00000 Uiso O
O8 0.2808(3) 0.3954(5) 0.2008(4) 0.0103(5) 1.00000 Uiso O
O9 0.5479(3) 0.8486(5) 0.5736(4) 0.0103(5) 1.00000 Uiso O
O10 0.6200(3) 0.0691(5) 0.2584(4) 0.0103(5) 1.00000 Uiso O
O11 0.3894(3) 0.4209(5) 0.1415(4) 0.0103(5) 1.00000 Uiso O
O12 0.50000 0.6046(9) 0.25000 0.0103(5) 1.00000 Uiso O
O13 0.6611(3) 0.8718(6) 0.3714(4) 0.0103(5) 1.00000 Uiso O
O14 0.7160(3) 0.0942(5) 0.4226(4) 0.0103(5) 1.00000 Uiso O

loop_
_atom_type_symbol
_atom_type_scat_Cromer_Mann_a1
_atom_type_scat_Cromer_Mann_b1
_atom_type_scat_Cromer_Mann_a2
_atom_type_scat_Cromer_Mann_b2
_atom_type_scat_Cromer_Mann_a3
_atom_type_scat_Cromer_Mann_b3
_atom_type_scat_Cromer_Mann_a4
_atom_type_scat_Cromer_Mann_b4
_atom_type_scat_Cromer_Mann_c
_atom_type_scat_dispersion_real
_atom_type_scat_dispersion_imag
_atom_type_scat_source
cu 13.33800 3.58280 7.16760 0.24700 5.61580 11.39660 1.67350 64.81260 1.19100 0.26500 0.82600 International_Tables_for_Crystallography_Vol.C(1991)_Tables_6.1.1.4_and_6.1.1.5
s 6.90530 1.46790 5.20340 22.21510 1.43790 0.25360 1.58630 56.17200 0.86690 0.06800 0.07600 International_Tables_for_Crystallography_Vol.C(1991)_Tables_6.1.1.4_and_6.1.1.5
k 8.21860 12.79490 7.43980 0.77480 1.05190 213.18700 0.86590 41.68410 1.42280 0.11800 0.15600 International_Tables_for_Crystallography_Vol.C(1991)_Tables_6.1.1.4_and_6.1.1.5
o 3.04850 13.27710 2.28680 5.70110 1.54630 0.32390 0.86700 32.90890 0.25080 0.00300 0.00400 International_Tables_for_Crystallography_Vol.C(1991)_Tables_6.1.1.4_and_6.1.1.5

loop_
_geom_angle_atom_site_label_1
_geom_angle_atom_site_label_2
_geom_angle_atom_site_label_3
_geom_angle
_geom_angle_site_symmetry_1
_geom_angle_site_symmetry_3
Cu1 Cu1 O2 123.7(3) 2_655 1_545
Cu1 Cu1 O5 83.8(2) 2_655 1_555
Cu1 Cu1 O9 138.7(3) 2_655 3_666
Cu1 Cu1 O10 80.8(3) 2_655 2_655
O1 Cu1 O2 83.9(3) 1_545 1_545
O1 Cu1 O5 92.7(4) 1_545 1_555
O1 Cu1 O9 174.2(5) 1_545 3_666
O1 Cu1 O10 91.9(4) 1_545 2_655
O2 Cu1 O5 110.1(4) 1_545 1_555
O2 Cu1 O9 96.3(4) 1_545 3_666
O2 Cu1 O10 99.9(3) 1_545 2_655
O5 Cu1 O9 92.7(4) 1_555 3_666
O5 Cu1 O10 149.9(4) 1_555 2_655
O9 Cu1 O10 82.4(3) 3_666 2_655
Cu2 Cu2 O3 121.0(2) 2_655 2_655
Cu2 Cu2 O4 141.2(3) 2_655 4_564
Cu2 Cu2 O6 83.9(3) 2_655 2_655
Cu2 Cu2 O11 78.8(2) 2_655 1_555
O3 Cu2 O4 94.2(3) 2_655 4_564
O3 Cu2 O6 118.5(4) 2_655 2_655
O3 Cu2 O11 93.7(4) 2_655 1_555
O3 Cu2 O12 83.9(3) 2_655 1_555
O4 Cu2 O6 93.4(4) 4_564 2_655
O4 Cu2 O11 83.7(4) 4_564 1_555
O4 Cu2 O12 174.9(5) 4_564 1_555
O6 Cu2 O11 147.8(5) 2_655 1_555
O6 Cu2 O12 91.7(4) 2_655 1_555
O11 Cu2 O12 91.6(4) 1_555 1_555
Cu3 Cu3 S2 114.88(11) 2_655 2_665
Cu3 Cu3 S3 113.57(12) 2_655 1_555
Cu3 Cu3 O2 75.6(2) 2_655 1_555
Cu3 Cu3 O3 86.4(2) 2_655 2_655
Cu3 Cu3 O7 137.4(3) 2_655 1_555
Cu3 Cu3 O13 139.6(3) 2_655 2_655
S2 Cu3 S3 131.37(16) 2_665 1_555
S2 Cu3 O1 72.0(2) 2_665 1_555
S2 Cu3 O2 90.8(2) 2_665 1_555
S2 Cu3 O3 95.6(2) 2_665 2_655
S2 Cu3 O7 106.3(3) 2_665 1_555
S2 Cu3 O12 157.1(4) 2_665 1_555
S3 Cu3 O1 154.2(4) 1_555 1_555
S3 Cu3 O2 97.2(2) 1_555 1_555
S3 Cu3 O3 91.2(3) 1_555 2_655
S3 Cu3 O12 71.0(2) 1_555 1_555
S3 Cu3 O13 106.6(3) 1_555 2_655
O1 Cu3 O2 68.4(3) 1_555 1_555
O1 Cu3 O3 97.6(4) 1_555 2_655
O1 Cu3 O7 161.8(5) 1_555 1_555
O1 Cu3 O12 87.3(6) 1_555 1_555
O1 Cu3 O13 97.7(3) 1_555 2_655
O2 Cu3 O3 162.0(4) 1_555 2_655
O2 Cu3 O7 93.7(3) 1_555 1_555
O2 Cu3 O12 90.6(4) 1_555 1_555
O2 Cu3 O13 103.7(3) 1_555 2_655
O3 Cu3 O7 100.6(4) 2_655 1_555
O3 Cu3 O12 77.1(3) 2_655 1_555
O3 Cu3 O13 89.0(4) 2_655 2_655
O7 Cu3 O12 96.5(4) 1_555 1_555
O7 Cu3 O13 82.9(4) 1_555 2_655
O12 Cu3 O13 165.7(5) 1_555 2_655
O2 S1 O3 112.3(6) 1_555 1_555
O2 S1 O4 107.4(6) 1_555 1_555
O2 S1 O9 110.1(5) 1_555 1_555
O3 S1 O4 109.7(7) 1_555 1_555
O3 S1 O9 107.0(6) 1_555 1_555
O4 S1 O9 110.3(5) 1_555 1_555
Cu3 S2 O5 92.1(4) 2_645 1_555
Cu3 S2 O10 86.5(3) 2_645 1_555
Cu3 S2 O14 143.3(4) 2_645 1_555
O5 S2 O10 109.2(7) 1_555 1_555
O5 S2 O13 109.9(7) 1_555 1_545
O5 S2 O14 110.1(6) 1_555 1_555
O10 S2 O13 108.2(6) 1_555 1_545
O10 S2 O14 111.5(5) 1_555 1_555
O13 S2 O14 107.9(6) 1_545 1_555
Cu3 S3 O6 91.8(3) 1_555 1_555
Cu3 S3 O8 144.1(4) 1_555 1_555
Cu3 S3 O11 84.2(3) 1_555 1_555
O6 S3 O7 109.2(6) 1_555 1_555
O6 S3 O8 111.6(5) 1_555 1_555
O6 S3 O11 107.0(6) 1_555 1_555
O6 S3 O12 67.9(4) 1_555 1_555
O7 S3 O8 110.0(6) 1_555 1_555
O7 S3 O11 106.4(6) 1_555 1_555
O7 S3 O12 72.2(3) 1_555 1_555
O8 S3 O11 112.5(7) 1_555 1_555
O8 S3 O12 177.8(5) 1_555 1_555
O11 S3 O12 65.9(4) 1_555 1_555
O2 K1 O4 52.2(2) 1_555 1_555
O2 K1 O5 68.6(3) 1_555 3_666
O2 K1 O8 103.2(3) 1_555 6_555
O2 K1 O14 116.9(4) 1_555 3_666
O2 K1 O14 155.6(4) 1_555 5_455
O4 K1 O5 70.6(2) 1_555 3_666
O4 K1 O8 154.8(3) 1_555 6_555
O4 K1 O14 109.5(3) 1_555 3_666
O4 K1 O14 118.1(3) 1_555 5_455
O5 K1 O8 108.2(3) 3_666 6_555
O5 K1 O14 49.9(2) 3_666 3_666
O5 K1 O14 133.1(3) 3_666 5_455
O8 K1 O14 85.5(3) 6_555 3_666
O8 K1 O14 81.8(3) 6_555 5_455
O14 K1 O14 87.1(3) 3_666 5_455
O3 K2 O7 153.8(3) 8_464 1_555
O3 K2 O8 112.0(3) 8_464 6_555
O3 K2 O9 49.6(2) 8_464 8_464
O7 K2 O8 91.1(3) 1_555 6_555
O7 K2 O9 139.5(3) 1_555 8_464
O8 K2 O9 102.2(3) 6_555 8_464
Cu1 O1 Cu1 99.8(3) 1_565 2_665
Cu1 O1 Cu3 110.6(3) 1_565 1_555
Cu1 O1 Cu3 122.3(3) 1_565 2_655
Cu1 O1 O2 52.2(3) 1_565 1_555
Cu1 O1 O2 151.3(4) 1_565 2_655
Cu1 O1 O5 88.2(3) 1_565 2_665
Cu1 O1 O10 85.3(3) 1_565 1_565
Cu1 O1 O10 45.2(2) 1_565 2_665
Cu1 O1 O12 130.1(5) 1_565 1_555
Cu1 O1 O13 92.3(3) 1_565 1_555
Cu1 O1 O13 91.3(3) 1_565 2_655
Cu1 O1 Cu3 122.3(3) 2_665 1_555
Cu1 O1 Cu3 110.6(3) 2_665 2_655
Cu1 O1 O2 151.3(4) 2_665 1_555
Cu1 O1 O2 52.2(3) 2_665 2_655
Cu1 O1 O5 88.2(3) 2_665 1_565
Cu1 O1 O10 45.2(2) 2_665 1_565
Cu1 O1 O10 85.3(3) 2_665 2_665
Cu1 O1 O12 130.1(5) 2_665 1_555
Cu1 O1 O13 91.3(3) 2_665 1_555
Cu1 O1 O13 92.3(3) 2_665 2_655
Cu3 O1 Cu3 92.9(3) 1_555 2_655
Cu3 O1 O2 70.9(3) 1_555 1_555
Cu3 O1 O2 92.5(3) 1_555 2_655
Cu3 O1 O5 146.5(3) 1_555 1_565
Cu3 O1 O5 88.1(3) 1_555 2_665
Cu3 O1 O10 162.8(4) 1_555 1_565
Cu3 O1 O10 83.5(3) 1_555 2_665
Cu3 O1 O12 46.4(3) 1_555 1_555
Cu3 O1 O13 133.0(3) 1_555 1_555
Cu3 O1 O2 92.5(3) 2_655 1_555
Cu3 O1 O2 70.9(3) 2_655 2_655
Cu3 O1 O5 88.1(3) 2_655 1_565
Cu3 O1 O5 146.5(3) 2_655 2_665
Cu3 O1 O10 83.5(3) 2_655 1_565
Cu3 O1 O10 162.8(4) 2_655 2_665
Cu3 O1 O12 46.4(3) 2_655 1_555
Cu3 O1 O13 133.0(3) 2_655 2_655
O2 O1 O2 156.3(4) 1_555 2_655
O2 O1 O5 75.5(3) 1_555 1_565
O2 O1 O5 119.2(3) 1_555 2_665
O2 O1 O10 125.9(4) 1_555 1_565
O2 O1 O10 70.3(3) 1_555 2_665
O2 O1 O12 78.2(4) 1_555 1_555
O2 O1 O13 95.6(3) 1_555 1_555
O2 O1 O13 83.3(3) 1_555 2_655
O2 O1 O5 119.2(3) 2_655 1_565
O2 O1 O5 75.5(3) 2_655 2_665
O2 O1 O10 70.3(3) 2_655 1_565
O2 O1 O10 125.9(4) 2_655 2_665
O2 O1 O12 78.2(4) 2_655 1_555
O2 O1 O13 83.3(3) 2_655 1_555
O2 O1 O13 95.6(3) 2_655 2_655
O5 O1 O5 109.1(3) 1_565 2_665
O5 O1 O10 50.5(3) 1_565 1_565
O5 O1 O10 85.8(3) 1_565 2_665
O5 O1 O12 125.5(5) 1_565 1_555
O5 O1 O13 49.7(2) 1_565 1_555
O5 O1 O13 134.7(3) 1_565 2_655
O5 O1 O10 85.8(3) 2_665 1_565
O5 O1 O10 50.5(3) 2_665 2_665
O5 O1 O12 125.5(5) 2_665 1_555
O5 O1 O13 134.7(3) 2_665 1_555
O5 O1 O13 49.7(2) 2_665 2_655
O10 O1 O10 104.7(3) 1_565 2_665
O10 O1 O12 127.6(5) 1_565 1_555
O10 O1 O13 49.2(2) 1_565 1_555
O10 O1 O13 135.5(3) 1_565 2_655
O10 O1 O12 127.6(5) 2_665 1_555
O10 O1 O13 135.5(3) 2_665 1_555
O10 O1 O13 49.2(2) 2_665 2_655
O12 O1 O13 87.2(4) 1_555 1_555
O12 O1 O13 87.2(4) 1_555 2_655
O13 O1 O13 174.4(3) 1_555 2_655
Cu1 O2 Cu3 77.77(19) 1_565 1_555
Cu1 O2 S1 122.4(3) 1_565 1_555
Cu1 O2 K1 132.2(2) 1_565 1_555
Cu1 O2 O3 106.3(3) 1_565 1_555
Cu1 O2 O4 157.6(4) 1_565 1_555
Cu1 O2 O9 96.6(3) 1_565 1_555
Cu3 O2 S1 120.3(3) 1_555 1_555
Cu3 O2 K1 102.3(2) 1_555 1_555
Cu3 O2 O3 88.9(3) 1_555 1_555
Cu3 O2 O4 117.3(3) 1_555 1_555
Cu3 O2 O9 144.7(3) 1_555 1_555
S1 O2 K1 99.3(3) 1_555 1_555
S1 O2 O1 113.7(3) 1_555 1_555
K1 O2 O1 139.3(2) 1_555 1_555
K1 O2 O3 121.5(3) 1_555 1_555
K1 O2 O4 63.8(3) 1_555 1_555
K1 O2 O9 106.8(3) 1_555 1_555
O1 O2 O3 81.7(3) 1_555 1_555
O1 O2 O4 138.5(4) 1_555 1_555
O1 O2 O9 113.9(3) 1_555 1_555
O3 O2 O4 60.2(3) 1_555 1_555
O3 O2 O9 58.9(3) 1_555 1_555
O4 O2 O9 61.4(3) 1_555 1_555
Cu2 O3 Cu3 79.09(19) 2_655 2_655
Cu2 O3 S1 113.3(3) 2_655 1_555
Cu2 O3 K2 139.48(19) 2_655 8_565
Cu2 O3 O2 100.7(3) 2_655 1_555
Cu2 O3 O4 87.2(3) 2_655 1_555
Cu2 O3 O9 148.3(3) 2_655 1_555
Cu3 O3 S1 120.2(3) 2_655 1_555
Cu3 O3 K2 107.19(19) 2_655 8_565
Cu3 O3 O2 87.6(3) 2_655 1_555
Cu3 O3 O4 140.5(4) 2_655 1_555
Cu3 O3 O9 121.8(3) 2_655 1_555
S1 O3 K2 98.1(3) 1_555 8_565
S1 O3 O12 111.1(4) 1_555 1_555
K2 O3 O2 119.2(3) 8_565 1_555
K2 O3 O4 107.2(3) 8_565 1_555
K2 O3 O9 61.9(3) 8_565 1_555
K2 O3 O12 145.36(19) 8_565 1_555
O2 O3 O4 58.7(3) 1_555 1_555
O2 O3 O9 60.6(3) 1_555 1_555
O2 O3 O12 81.0(3) 1_555 1_555
O4 O3 O9 61.4(3) 1_555 1_555
O4 O3 O12 107.4(3) 1_555 1_555
O9 O3 O12 140.5(4) 1_555 1_555
Cu2 O4 S1 135.8(4) 4_565 1_555
Cu2 O4 K1 121.3(2) 4_565 1_555
Cu2 O4 O2 169.7(4) 4_565 1_555
Cu2 O4 O3 115.7(4) 4_565 1_555
Cu2 O4 O9 109.2(3) 4_565 1_555
Cu2 O4 O11 48.5(3) 4_565 4_565
S1 O4 K1 98.8(3) 1_555 1_555
S1 O4 O6 91.9(4) 1_555 3_666
S1 O4 O11 150.9(5) 1_555 4_565
K1 O4 O2 64.0(3) 1_555 1_555
K1 O4 O3 122.4(4) 1_555 1_555
K1 O4 O6 158.9(3) 1_555 3_666
K1 O4 O9 106.3(3) 1_555 1_555
K1 O4 O11 73.7(3) 1_555 4_565
O2 O4 O3 61.1(3) 1_555 1_555
O2 O4 O6 127.7(3) 1_555 3_666
O2 O4 O9 60.5(3) 1_555 1_555
O2 O4 O11 133.6(5) 1_555 4_565
O3 O4 O6 75.9(3) 1_555 3_666
O3 O4 O9 58.9(3) 1_555 1_555
O3 O4 O11 163.8(5) 1_555 4_565
O6 O4 O9 72.8(3) 3_666 1_555
O6 O4 O11 88.1(3) 3_666 4_565
O9 O4 O11 118.7(4) 1_555 4_565
Cu1 O5 S2 123.9(4) 1_555 1_555
Cu1 O5 K1 135.7(2) 1_555 3_666
Cu1 O5 O10 96.7(4) 1_555 1_555
Cu1 O5 O13 108.5(4) 1_555 1_545
Cu1 O5 O14 156.7(4) 1_555 1_555
S2 O5 K1 97.8(3) 1_555 3_666
S2 O5 O1 82.3(4) 1_555 1_545
S2 O5 O9 160.9(5) 1_555 3_666
K1 O5 O1 176.0(3) 3_666 1_545
K1 O5 O9 92.6(3) 3_666 3_666
K1 O5 O10 113.0(3) 3_666 1_555
K1 O5 O13 114.6(3) 3_666 1_545
K1 O5 O14 63.6(3) 3_666 1_555
O1 O5 O9 86.2(3) 1_545 3_666
O1 O5 O10 64.9(3) 1_545 1_555
O1 O5 O13 67.7(3) 1_545 1_545
O1 O5 O14 116.6(3) 1_545 1_555
O9 O5 O10 125.4(5) 3_666 1_555
O9 O5 O13 148.6(4) 3_666 1_545
O9 O5 O14 152.7(5) 3_666 1_555
O10 O5 O13 59.6(3) 1_555 1_545
O10 O5 O14 60.3(3) 1_555 1_555
O13 O5 O14 58.7(3) 1_545 1_555
Cu2 O6 S3 125.3(3) 2_655 1_555
Cu2 O6 O7 109.1(3) 2_655 1_555
Cu2 O6 O8 157.5(4) 2_655 1_555
Cu2 O6 O11 94.1(3) 2_655 1_555
S3 O6 O4 160.8(4) 1_555 3_666
S3 O6 O12 84.1(3) 1_555 1_555
O4 O6 O7 148.2(4) 3_666 1_555
O4 O6 O8 150.6(4) 3_666 1_555
O4 O6 O11 122.3(4) 3_666 1_555
O4 O6 O12 85.4(3) 3_666 1_555
O7 O6 O8 61.3(3) 1_555 1_555
O7 O6 O11 61.7(3) 1_555 1_555
O7 O6 O12 68.1(3) 1_555 1_555
O8 O6 O11 63.4(3) 1_555 1_555
O8 O6 O12 118.9(3) 1_555 1_555
O11 O6 O12 63.8(3) 1_555 1_555
Cu3 O7 S3 119.9(4) 1_555 1_555
Cu3 O7 K2 116.5(2) 1_555 1_555
Cu3 O7 O6 101.1(3) 1_555 1_555
Cu3 O7 O8 154.1(4) 1_555 1_555
Cu3 O7 O11 94.0(3) 1_555 1_555
Cu3 O7 O13 48.9(3) 1_555 2_655
S3 O7 K2 121.8(3) 1_555 1_555
S3 O7 O12 78.5(3) 1_555 1_555
S3 O7 O13 158.8(5) 1_555 2_655
K2 O7 O6 139.4(3) 1_555 1_555
K2 O7 O8 87.6(3) 1_555 1_555
K2 O7 O11 127.8(3) 1_555 1_555
K2 O7 O12 157.54(20) 1_555 1_555
K2 O7 O13 67.9(3) 1_555 2_655
O6 O7 O8 59.5(3) 1_555 1_555
O6 O7 O11 59.4(3) 1_555 1_555
O6 O7 O12 62.7(3) 1_555 1_555
O6 O7 O13 149.1(4) 1_555 2_655
O8 O7 O11 62.0(3) 1_555 1_555
O8 O7 O12 113.1(3) 1_555 1_555
O8 O7 O13 151.1(4) 1_555 2_655
O11 O7 O12 61.2(3) 1_555 1_555
O11 O7 O13 121.3(4) 1_555 2_655
O12 O7 O13 89.8(3) 1_555 2_655
S3 O8 K1 141.3(3) 1_555 6_545
S3 O8 K2 105.2(3) 1_555 6_545
K1 O8 K2 102.50(18) 6_545 6_545
K1 O8 O6 155.5(3) 6_545 1_555
K1 O8 O7 134.3(3) 6_545 1_555
K1 O8 O11 107.6(3) 6_545 1_555
K2 O8 O6 71.7(3) 6_545 1_555
K2 O8 O7 122.8(3) 6_545 1_555
K2 O8 O11 117.0(3) 6_545 1_555
O6 O8 O7 59.2(3) 1_555 1_555
O6 O8 O11 58.4(3) 1_555 1_555
O7 O8 O11 59.3(3) 1_555 1_555
Cu1 O9 S1 134.2(3) 3_666 1_555
Cu1 O9 K2 121.1(2) 3_666 8_565
Cu1 O9 O2 111.1(3) 3_666 1_555
Cu1 O9 O3 170.2(4) 3_666 1_555
Cu1 O9 O4 112.1(3) 3_666 1_555
Cu1 O9 O10 49.9(3) 3_666 4_565
S1 O9 K2 103.6(3) 1_555 8_565
S1 O9 O5 90.1(4) 1_555 3_666
S1 O9 O10 157.2(4) 1_555 4_565
K2 O9 O2 125.4(3) 8_565 1_555
K2 O9 O3 68.5(3) 8_565 1_555
K2 O9 O4 110.8(3) 8_565 1_555
K2 O9 O5 161.9(3) 8_565 3_666
K2 O9 O10 72.7(3) 8_565 4_565
O2 O9 O3 60.6(3) 1_555 1_555
O2 O9 O4 58.1(3) 1_555 1_555
O2 O9 O5 72.4(3) 1_555 3_666
O2 O9 O10 161.0(4) 1_555 4_565
O3 O9 O4 59.7(3) 1_555 1_555
O3 O9 O5 126.1(4) 1_555 3_666
O3 O9 O10 138.3(4) 1_555 4_565
O4 O9 O5 74.2(3) 1_555 3_666
O4 O9 O10 124.6(3) 1_555 4_565
O5 O9 O10 90.0(3) 3_666 4_565
Cu1 O10 S2 124.2(3) 2_655 1_555
Cu1 O10 O5 98.6(3) 2_655 1_555
Cu1 O10 O9 47.7(2) 2_655 4_564
Cu1 O10 O13 106.7(3) 2_655 1_545
Cu1 O10 O14 156.9(3) 2_655 1_555
S2 O10 O1 81.9(3) 1_555 1_545
S2 O10 O9 169.1(4) 1_555 4_564
O1 O10 O5 64.5(3) 1_545 1_555
O1 O10 O9 90.5(3) 1_545 4_564
O1 O10 O13 67.7(3) 1_545 1_545
O1 O10 O14 115.3(3) 1_545 1_555
O5 O10 O9 134.0(4) 1_555 4_564
O5 O10 O13 60.4(3) 1_555 1_545
O5 O10 O14 59.1(3) 1_555 1_555
O9 O10 O13 146.3(4) 4_564 1_545
O9 O10 O14 152.8(4) 4_564 1_555
O13 O10 O14 58.6(3) 1_545 1_555
Cu2 O11 S3 126.7(4) 1_555 1_555
Cu2 O11 O4 47.8(3) 1_555 4_564
Cu2 O11 O6 102.6(4) 1_555 1_555
Cu2 O11 O7 106.0(4) 1_555 1_555
Cu2 O11 O8 159.2(4) 1_555 1_555
S3 O11 O4 174.4(5) 1_555 4_564
S3 O11 O12 83.1(4) 1_555 1_555
O4 O11 O6 141.0(5) 4_564 1_555
O4 O11 O7 142.2(5) 4_564 1_555
O4 O11 O8 152.7(5) 4_564 1_555
O4 O11 O12 91.4(3) 4_564 1_555
O6 O11 O7 59.0(3) 1_555 1_555
O6 O11 O8 58.2(3) 1_555 1_555
O6 O11 O12 65.3(3) 1_555 1_555
O7 O11 O8 58.7(3) 1_555 1_555
O7 O11 O12 67.8(3) 1_555 1_555
O8 O11 O12 115.8(4) 1_555 1_555
Cu2 O12 Cu2 102.2(2) 1_555 2_655
Cu2 O12 Cu3 108.0(3) 1_555 1_555
Cu2 O12 Cu3 124.1(3) 1_555 2_655
Cu2 O12 S3 75.6(2) 1_555 1_555
Cu2 O12 S3 72.67(20) 1_555 2_655
Cu2 O12 O1 128.9(5) 1_555 1_555
Cu2 O12 O3 152.3(3) 1_555 1_555
Cu2 O12 O3 54.5(2) 1_555 2_655
Cu2 O12 O6 90.4(3) 1_555 1_555
Cu2 O12 O6 45.3(3) 1_555 2_655
Cu2 O12 O7 91.2(3) 1_555 1_555
Cu2 O12 O7 93.0(3) 1_555 2_655
Cu2 O12 O11 85.0(3) 1_555 2_655
Cu2 O12 Cu3 124.1(3) 2_655 1_555
Cu2 O12 Cu3 108.0(3) 2_655 2_655
Cu2 O12 S3 72.67(20) 2_655 1_555
Cu2 O12 S3 75.6(2) 2_655 2_655
Cu2 O12 O1 128.9(5) 2_655 1_555
Cu2 O12 O3 54.5(2) 2_655 1_555
Cu2 O12 O3 152.3(3) 2_655 2_655
Cu2 O12 O6 45.3(3) 2_655 1_555
Cu2 O12 O6 90.4(3) 2_655 2_655
Cu2 O12 O7 93.0(3) 2_655 1_555
Cu2 O12 O7 91.2(3) 2_655 2_655
Cu2 O12 O11 85.0(3) 2_655 1_555
Cu3 O12 Cu3 92.4(3) 1_555 2_655
Cu3 O12 S3 70.9(2) 1_555 1_555
Cu3 O12 S3 158.3(2) 1_555 2_655
Cu3 O12 O1 46.2(3) 1_555 1_555
Cu3 O12 O3 98.6(3) 1_555 1_555
Cu3 O12 O3 61.1(3) 1_555 2_655
Cu3 O12 O6 88.2(3) 1_555 1_555
Cu3 O12 O6 143.1(4) 1_555 2_655
Cu3 O12 O7 131.7(3) 1_555 2_655
Cu3 O12 O11 84.8(3) 1_555 1_555
Cu3 O12 O11 165.7(3) 1_555 2_655
Cu3 O12 S3 158.3(2) 2_655 1_555
Cu3 O12 S3 70.9(2) 2_655 2_655
Cu3 O12 O1 46.2(3) 2_655 1_555
Cu3 O12 O3 61.1(3) 2_655 1_555
Cu3 O12 O3 98.6(3) 2_655 2_655
Cu3 O12 O6 143.1(4) 2_655 1_555
Cu3 O12 O6 88.2(3) 2_655 2_655
Cu3 O12 O7 131.7(3) 2_655 1_555
Cu3 O12 O11 165.7(3) 2_655 1_555
Cu3 O12 O11 84.8(3) 2_655 2_655
S3 O12 S3 128.41(17) 1_555 2_655
S3 O12 O1 115.8(4) 1_555 1_555
S3 O12 O3 106.6(2) 1_555 1_555
S3 O12 O3 85.7(2) 1_555 2_655
S3 O12 O6 113.5(3) 1_555 2_655
S3 O12 O7 157.4(3) 1_555 2_655
S3 O12 O11 107.8(3) 1_555 2_655
S3 O12 O1 115.8(4) 2_655 1_555
S3 O12 O3 85.7(2) 2_655 1_555
S3 O12 O3 106.6(2) 2_655 2_655
S3 O12 O6 113.5(3) 2_655 1_555
S3 O12 O7 157.4(3) 2_655 1_555
S3 O12 O11 107.8(3) 2_655 1_555
O1 O12 O3 76.0(3) 1_555 1_555
O1 O12 O3 76.0(3) 1_555 2_655
O1 O12 O6 123.7(5) 1_555 1_555
O1 O12 O6 123.7(5) 1_555 2_655
O1 O12 O7 86.6(4) 1_555 1_555
O1 O12 O7 86.6(4) 1_555 2_655
O1 O12 O11 129.4(5) 1_555 1_555
O1 O12 O11 129.4(5) 1_555 2_655
O3 O12 O3 152.0(3) 1_555 2_655
O3 O12 O6 82.4(3) 1_555 1_555
O3 O12 O6 113.6(3) 1_555 2_655
O3 O12 O7 103.7(3) 1_555 1_555
O3 O12 O7 74.6(3) 1_555 2_655
O3 O12 O11 133.3(3) 1_555 1_555
O3 O12 O11 67.8(3) 1_555 2_655
O3 O12 O6 113.6(3) 2_655 1_555
O3 O12 O6 82.4(3) 2_655 2_655
O3 O12 O7 74.6(3) 2_655 1_555
O3 O12 O7 103.7(3) 2_655 2_655
O3 O12 O11 67.8(3) 2_655 1_555
O3 O12 O11 133.3(3) 2_655 2_655
O6 O12 O6 112.6(4) 1_555 2_655
O6 O12 O7 49.2(2) 1_555 1_555
O6 O12 O7 135.9(4) 1_555 2_655
O6 O12 O11 51.0(3) 1_555 1_555
O6 O12 O11 85.7(3) 1_555 2_655
O6 O12 O7 135.9(4) 2_655 1_555
O6 O12 O7 49.2(2) 2_655 2_655
O6 O12 O11 85.7(3) 2_655 1_555
O6 O12 O11 51.0(3) 2_655 2_655
O7 O12 O7 173.3(4) 1_555 2_655
O7 O12 O11 50.9(2) 1_555 1_555
O7 O12 O11 134.8(3) 1_555 2_655
O7 O12 O11 134.8(3) 2_655 1_555
O7 O12 O11 50.9(2) 2_655 2_655
O11 O12 O11 101.2(3) 1_555 2_655
Cu3 O13 S2 118.5(3) 2_655 1_565
Cu3 O13 O5 99.8(3) 2_655 1_565
Cu3 O13 O7 48.2(3) 2_655 2_655
Cu3 O13 O10 95.3(3) 2_655 1_565
Cu3 O13 O14 153.5(3) 2_655 1_565
S2 O13 O1 78.0(3) 1_565 1_555
S2 O13 O7 155.2(5) 1_565 2_655
O1 O13 O5 62.7(3) 1_555 1_565
O1 O13 O7 87.5(3) 1_555 2_655
O1 O13 O10 63.1(3) 1_555 1_565
O1 O13 O14 113.2(3) 1_555 1_565
O5 O13 O7 147.6(5) 1_565 2_655
O5 O13 O10 60.0(3) 1_565 1_565
O5 O13 O14 59.7(3) 1_565 1_565
O7 O13 O10 119.3(4) 2_655 1_565
O7 O13 O14 151.8(4) 2_655 1_565
O10 O13 O14 60.7(3) 1_565 1_565
S2 O14 K1 102.0(3) 1_555 3_666
S2 O14 K1 152.8(3) 1_555 5_545
K1 O14 K1 92.9(2) 3_666 5_545
K1 O14 O5 66.4(3) 3_666 1_555
K1 O14 O10 115.5(3) 3_666 1_555
K1 O14 O13 119.5(3) 3_666 1_545
K1 O14 O5 151.4(4) 5_545 1_555
K1 O14 O10 117.8(3) 5_545 1_555
K1 O14 O13 145.6(4) 5_545 1_545
O5 O14 O10 60.6(3) 1_555 1_555
O5 O14 O13 61.6(3) 1_555 1_545
O10 O14 O13 60.7(3) 1_555 1_545

loop_
_geom_bond_atom_site_label_1
_geom_bond_atom_site_label_2
_geom_bond_distance
_geom_bond_site_symmetry_2
Cu1 Cu1 2.9595(18) 2_655
Cu1 Cu3 3.1900(18) 1_545
Cu1 Cu3 3.3983(19) 2_645
Cu1 S1 3.232(3) 1_545
Cu1 S1 3.190(3) 3_666
Cu1 S2 3.067(3) 1_555
Cu1 S2 3.112(2) 2_655
Cu1 O1 1.935(6) 1_545
Cu1 O2 2.204(6) 1_545
Cu1 O5 1.983(5) 1_555
Cu1 O5 3.380(5) 2_655
Cu1 O9 1.952(6) 3_666
Cu1 O10 3.305(7) 1_555
Cu1 O10 2.020(5) 2_655
Cu2 Cu2 2.9648(16) 2_655
Cu2 Cu3 3.1195(20) 1_555
Cu2 S1 3.210(3) 2_655
Cu2 S1 3.156(3) 4_564
Cu2 S3 3.127(3) 1_555
Cu2 S3 3.035(2) 2_655
Cu2 O3 2.333(5) 2_655
Cu2 O4 3.272(6) 2_655
Cu2 O4 1.920(5) 4_564
Cu2 O6 3.389(7) 1_555
Cu2 O6 1.987(6) 2_655
Cu2 O11 1.941(6) 1_555
Cu2 O11 3.212(5) 2_655
Cu2 O12 1.904(6) 1_555
Cu3 Cu1 3.1900(18) 1_565
Cu3 Cu1 3.3983(19) 2_665
Cu3 Cu2 3.1195(20) 1_555
Cu3 Cu3 2.8185(15) 2_655
Cu3 S2 2.987(3) 2_665
Cu3 S3 2.996(3) 1_555
Cu3 O1 1.944(6) 1_555
Cu3 O2 2.820(6) 1_555
Cu3 O3 2.559(6) 2_655
Cu3 O5 3.382(6) 2_665
Cu3 O6 3.355(5) 1_555
Cu3 O7 1.953(6) 1_555
Cu3 O10 3.257(5) 2_665
Cu3 O11 3.232(5) 1_555
Cu3 O12 1.952(6) 1_555
Cu3 O13 1.974(5) 2_655
S1 Cu1 3.232(3) 1_565
S1 Cu1 3.190(3) 3_666
S1 Cu2 3.210(3) 2_655
S1 Cu2 3.156(3) 4_565
S1 K1 3.269(3) 1_555
S1 O2 1.462(5) 1_555
S1 O3 1.467(7) 1_555
S1 O4 1.482(7) 1_555
S1 O5 3.223(7) 3_666
S1 O6 3.250(5) 3_666
S1 O9 1.506(5) 1_555
S2 Cu1 3.067(3) 1_555
S2 Cu1 3.112(2) 2_655
S2 Cu3 2.987(3) 2_645
S2 K1 3.393(4) 3_666
S2 O1 3.018(4) 1_545
S2 O5 1.481(7) 1_555
S2 O10 1.491(6) 1_555
S2 O13 1.490(6) 1_545
S2 O14 1.431(5) 1_555
S3 Cu2 3.127(3) 1_555
S3 Cu2 3.035(2) 2_655
S3 Cu3 2.996(3) 1_555
S3 O6 1.418(5) 1_555
S3 O7 1.498(6) 1_555
S3 O8 1.465(6) 1_555
S3 O11 1.552(7) 1_555
S3 O12 2.998(5) 1_555
K1 S1 3.269(3) 1_555
K1 S2 3.393(4) 3_666
K1 O2 2.699(7) 1_555
K1 O4 2.695(5) 1_555
K1 O5 2.858(6) 3_666
K1 O8 2.654(5) 6_555
K1 O11 3.163(6) 4_565
K1 O14 2.794(7) 3_666
K1 O14 2.495(6) 5_455
K2 O3 2.919(5) 8_464
K2 O6 3.074(6) 6_555
K2 O7 2.785(6) 1_555
K2 O8 2.829(6) 6_555
K2 O9 2.767(6) 8_464
K2 O10 3.194(7) 5_455
K2 O13 3.011(6) 2_655
O1 Cu1 1.935(6) 1_565
O1 Cu1 1.935(6) 2_665
O1 Cu3 1.944(6) 1_555
O1 Cu3 1.944(6) 2_655
O1 S2 3.018(4) 1_565
O1 S2 3.018(4) 2_665
O1 O2 2.774(7) 1_555
O1 O2 2.774(7) 2_655
O1 O5 2.834(7) 1_565
O1 O5 2.834(7) 2_665
O1 O10 2.843(8) 1_565
O1 O10 2.843(8) 2_665
O1 O12 2.691(12) 1_555
O1 O13 2.951(5) 1_555
O1 O13 2.951(5) 2_655
O2 Cu1 2.204(6) 1_565
O2 Cu3 2.820(6) 1_555
O2 S1 1.462(5) 1_555
O2 K1 2.699(7) 1_555
O2 O1 2.774(7) 1_555
O2 O3 2.432(7) 1_555
O2 O4 2.373(7) 1_555
O2 O5 3.134(9) 3_666
O2 O9 2.432(7) 1_555
O2 O9 3.100(7) 3_676
O2 O10 3.236(7) 2_665
O3 Cu2 2.333(5) 2_655
O3 Cu3 2.559(6) 2_655
O3 S1 1.467(7) 1_555
O3 K2 2.919(5) 8_565
O3 O2 2.432(7) 1_555
O3 O4 2.412(9) 1_555
O3 O4 3.128(7) 3_666
O3 O6 3.250(8) 3_666
O3 O9 2.391(8) 1_555
O3 O11 3.128(8) 2_655
O3 O12 2.851(6) 1_555
O3 O13 3.204(9) 1_555
O4 Cu2 3.272(6) 2_655
O4 Cu2 1.920(5) 4_565
O4 S1 1.482(7) 1_555
O4 K1 2.695(5) 1_555
O4 O2 2.373(7) 1_555
O4 O3 2.412(9) 1_555
O4 O3 3.128(7) 3_666
O4 O4 3.321(8) 3_666
O4 O5 3.212(8) 3_666
O4 O6 2.844(7) 3_666
O4 O9 2.453(7) 1_555
O4 O11 2.576(9) 4_565
O5 Cu1 1.983(5) 1_555
O5 Cu1 3.380(5) 2_655
O5 Cu3 3.382(6) 2_645
O5 S1 3.223(7) 3_666
O5 S2 1.481(7) 1_555
O5 K1 2.858(6) 3_666
O5 O1 2.834(7) 1_545
O5 O2 3.134(9) 3_666
O5 O4 3.212(8) 3_666
O5 O9 3.367(9) 1_545
O5 O9 2.846(9) 3_666
O5 O10 2.423(9) 1_555
O5 O13 2.432(9) 1_545
O5 O14 2.387(8) 1_555
O6 Cu2 3.389(7) 1_555
O6 Cu2 1.987(6) 2_655
O6 Cu3 3.355(5) 1_555
O6 S1 3.250(5) 3_666
O6 S3 1.418(5) 1_555
O6 K2 3.074(6) 6_545
O6 O3 3.250(8) 3_666
O6 O4 2.844(7) 3_666
O6 O7 2.378(7) 1_555
O6 O8 2.384(7) 1_555
O6 O9 3.158(7) 3_666
O6 O11 2.388(8) 1_555
O6 O12 2.792(8) 1_555
O7 Cu3 1.953(6) 1_555
O7 S3 1.498(6) 1_555
O7 K2 2.785(6) 1_555
O7 O6 2.378(7) 1_555
O7 O8 2.426(8) 1_555
O7 O11 2.443(8) 1_555
O7 O12 2.913(6) 1_555
O7 O13 2.599(8) 2_655
O8 S3 1.465(6) 1_555
O8 K1 2.654(5) 6_545
O8 K2 2.829(6) 6_545
O8 O6 2.384(7) 1_555
O8 O7 2.426(8) 1_555
O8 O11 2.509(9) 1_555
O8 O14 3.374(7) 2_655
O9 Cu1 1.952(6) 3_666
O9 S1 1.506(5) 1_555
O9 K2 2.767(6) 8_565
O9 O2 2.432(7) 1_555
O9 O2 3.100(7) 3_676
O9 O3 2.391(8) 1_555
O9 O4 2.453(7) 1_555
O9 O5 3.367(9) 1_565
O9 O5 2.846(9) 3_666
O9 O6 3.158(7) 3_666
O9 O10 2.615(7) 4_565
O10 Cu1 3.305(7) 1_555
O10 Cu1 2.020(5) 2_655
O10 Cu3 3.257(5) 2_645
O10 S2 1.491(6) 1_555
O10 K2 3.194(7) 5_545
O10 O1 2.843(8) 1_545
O10 O2 3.236(7) 2_645
O10 O5 2.423(9) 1_555
O10 O9 2.615(7) 4_564
O10 O13 2.414(7) 1_545
O10 O14 2.415(7) 1_555
O11 Cu2 1.941(6) 1_555
O11 Cu2 3.212(5) 2_655
O11 Cu3 3.232(5) 1_555
O11 S3 1.552(7) 1_555
O11 K1 3.163(6) 4_564
O11 O3 3.128(8) 2_655
O11 O4 2.576(9) 4_564
O11 O6 2.388(8) 1_555
O11 O7 2.443(8) 1_555
O11 O8 2.509(9) 1_555
O11 O12 2.757(7) 1_555
O12 Cu2 1.904(6) 1_555
O12 Cu2 1.904(6) 2_655
O12 Cu3 1.952(6) 1_555
O12 Cu3 1.952(6) 2_655
O12 S3 2.998(5) 1_555
O12 S3 2.998(5) 2_655
O12 O1 2.691(12) 1_555
O12 O3 2.851(6) 1_555
O12 O3 2.851(6) 2_655
O12 O6 2.792(8) 1_555
O12 O6 2.792(8) 2_655
O12 O7 2.913(6) 1_555
O12 O7 2.913(6) 2_655
O12 O11 2.757(7) 1_555
O12 O11 2.757(7) 2_655
O13 Cu3 1.974(5) 2_655
O13 S2 1.490(6) 1_565
O13 K2 3.011(6) 2_655
O13 O1 2.951(5) 1_555
O13 O3 3.204(9) 1_555
O13 O5 2.432(9) 1_565
O13 O7 2.599(8) 2_655
O13 O10 2.414(7) 1_565
O13 O14 2.362(7) 1_565
O14 S2 1.431(5) 1_555
O14 K1 2.794(7) 3_666
O14 K1 2.495(6) 5_545
O14 O5 2.387(8) 1_555
O14 O8 3.374(7) 2_655
O14 O10 2.415(7) 1_555
O14 O13 2.362(7) 1_545
